data_4115465
loop_
_publ_author_name
'Frank W\"urthner'
'Sheng Yao'
'Joachim Schilling'
'R\"udiger Wortmann'
'Mesfin Redi-Abshiro'
'Erwin Mecher'
'Francisco Gallego-Gomez'
'Klaus Meerholz'

_publ_contact_author_address
;
    Universit\"at Ulm
    Abteilung Organische Chemie II
    Albert-Einstein-Allee 11
    89081 ULm
    Germany
;
_publ_contact_author_email frank.wuerthner@chemie.uni-ulm.de
_publ_contact_author_fax '049 731 5022840'
_publ_contact_author_name 'Frank W\"urthner'
_publ_contact_author_phone '049 731 5022849'
_publ_section_title
;
 ATOP Dyes. Optimization of a Multifunctional Merocyanine Chromophore for
 High Refractive Index Modulation in Photorefractive Materials
;
_journal_name_full 'Journal of the American Chemical Society'
_journal_page_first 2810
_journal_page_last 2824
_journal_paper_doi 10.1021/ja002321g
_journal_volume 123
_journal_year 2001
_chemical_formula_sum 'C20 H25 N3 O2 S'
_chemical_formula_weight 371.49
_chemical_name_common
;
Dibutylamino-thiophen-2-ylmethylene-4-methyl-2,6-dioxo-
1,2,5,6-tetrahydropyridine-3-carbonitrile 
;
_chemical_name_systematic
; 
 ? 
;
_space_group_IT_number 14
_symmetry_cell_setting monoclinic
_symmetry_space_group_name_Hall '-P 2ybc'
_symmetry_space_group_name_H-M 'P 1 21/c 1'
_atom_sites_solution_hydrogens geom
_atom_sites_solution_primary direct
_atom_sites_solution_secondary difmap
_audit_creation_method SHELXL-97
_cell_angle_alpha 90.00
_cell_angle_beta 94.836(11)
_cell_angle_gamma 90.00
_cell_formula_units_Z 4
_cell_length_a 10.9561(9)
_cell_length_b 8.4306(5)
_cell_length_c 21.382(2)
_cell_measurement_reflns_used all
_cell_measurement_temperature 220(2)
_cell_measurement_theta_max 26.05
_cell_measurement_theta_min 1.65
_cell_volume 1967.9(3)
_computing_cell_refinement 'STOE IPDS'
_computing_data_collection 'STOE IPDS'
_computing_data_reduction 'STOE IPDS'
_computing_molecular_graphics 'Platon, Ortep'
_computing_publication_material SHELXL-97
_computing_structure_refinement 'SHELXL-97 (Sheldrick, 1997)'
_computing_structure_solution 'SHELXS-97 (Sheldrick, 1990)'
_diffrn_ambient_temperature 293(2)
_diffrn_detector_area_resol_mean 0.15
_diffrn_measured_fraction_theta_full 0.923
_diffrn_measured_fraction_theta_max 0.923
_diffrn_measurement_device_type 'STOE IPDS, Image Plate'
_diffrn_measurement_method rotation
_diffrn_radiation_monochromator graphite
_diffrn_radiation_source 'fine-focus sealed tube'
_diffrn_radiation_type MoK\a
_diffrn_radiation_wavelength 0.71073
_diffrn_reflns_av_R_equivalents 0.0526
_diffrn_reflns_av_sigmaI/netI 0.0528
_diffrn_reflns_limit_h_max 13
_diffrn_reflns_limit_h_min -13
_diffrn_reflns_limit_k_max 10
_diffrn_reflns_limit_k_min -10
_diffrn_reflns_limit_l_max 26
_diffrn_reflns_limit_l_min -26
_diffrn_reflns_number 16401
_diffrn_reflns_theta_full 25.97
_diffrn_reflns_theta_max 25.97
_diffrn_reflns_theta_min 1.91
_exptl_absorpt_coefficient_mu 0.183
_exptl_absorpt_correction_type none
_exptl_crystal_colour red
_exptl_crystal_density_diffrn 1.254
_exptl_crystal_description prism
_exptl_crystal_F_000 792
_exptl_crystal_size_max 0.46
_exptl_crystal_size_mid 0.29
_exptl_crystal_size_min 0.11
_refine_diff_density_max 0.439
_refine_diff_density_min -0.401
_refine_diff_density_rms 0.048
_refine_ls_extinction_method none
_refine_ls_goodness_of_fit_ref 0.920
_refine_ls_hydrogen_treatment mixed
_refine_ls_matrix_type full
_refine_ls_number_parameters 235
_refine_ls_number_reflns 3816
_refine_ls_number_restraints 0
_refine_ls_restrained_S_all 0.920
_refine_ls_R_factor_all 0.0658
_refine_ls_R_factor_gt 0.0405
_refine_ls_shift/su_max 0.001
_refine_ls_shift/su_mean 0.000
_refine_ls_structure_factor_coef Fsqd
_refine_ls_weighting_details 'w=1/[\s^2^(Fo^2^)+(0.0642P)^2^+0.0000P] where P=(Fo^2^+2Fc^2^)/3'
_refine_ls_weighting_scheme calc
_refine_ls_wR_factor_gt 0.0975
_refine_ls_wR_factor_ref 0.1043
_reflns_number_gt 2623
_reflns_number_total 3816
_reflns_threshold_expression >2sigma(I)
_cod_data_source_file ja002321g.cif
_cod_data_source_block wue177
_cod_database_code 4115465

loop_
_symmetry_equiv_pos_as_xyz
'x, y, z'
'-x, y+1/2, -z+1/2'
'-x, -y, -z'
'x, -y-1/2, z-1/2'

loop_
_atom_site_label
_atom_site_type_symbol
_atom_site_fract_x
_atom_site_fract_y
_atom_site_fract_z
_atom_site_U_iso_or_equiv
_atom_site_adp_type
_atom_site_occupancy
_atom_site_calc_flag
_atom_site_refinement_flags
S1 S 0.51601(4) 0.81883(6) 0.82213(2) 0.02659(14) Uani 1 d .
O1 O 0.76695(13) 0.9749(2) 1.12607(6) 0.0418(4) Uani 1 d .
O2 O 0.55424(11) 0.90873(18) 0.93745(6) 0.0317(3) Uani 1 d .
N1 N 0.39306(14) 0.7755(2) 0.70958(7) 0.0295(4) Uani 1 d .
N2 N 0.66481(14) 0.9358(2) 1.03048(7) 0.0270(4) Uani 1 d .
H2N H 0.5996 0.9718 1.0452 0.032 Uiso 1 calc R
N3 N 1.06867(18) 0.8345(3) 1.12107(10) 0.0597(6) Uani 1 d .
C1 C 0.50205(18) 0.7715(2) 0.74243(9) 0.0270(4) Uani 1 d .
C2 C 0.61629(18) 0.7305(3) 0.72035(9) 0.0303(5) Uani 1 d .
H2 H 0.6269 0.7032 0.6790 0.036 Uiso 1 calc R
C3 C 0.70815(18) 0.7358(3) 0.76698(9) 0.0299(5) Uani 1 d .
H3 H 0.7884 0.7103 0.7599 0.036 Uiso 1 calc R
C4 C 0.67550(16) 0.7822(2) 0.82719(9) 0.0253(4) Uani 1 d .
C5 C 0.76128(16) 0.7905(2) 0.87789(9) 0.0260(4) Uani 1 d .
H5 H 0.8387 0.7618 0.8671 0.031 Uiso 1 calc R
C6 C 0.76269(16) 0.8313(2) 0.94222(9) 0.0250(4) Uani 1 d .
C7 C 0.87214(16) 0.8160(3) 0.98297(9) 0.0280(4) Uani 1 d .
C8 C 0.87424(17) 0.8609(3) 1.04511(9) 0.0292(5) Uani 1 d .
C9 C 0.76860(17) 0.9281(3) 1.07169(9) 0.0291(4) Uani 1 d .
C10 C 0.98187(19) 0.8456(3) 1.08719(10) 0.0378(5) Uani 1 d .
C11 C 0.65483(16) 0.8920(2) 0.96823(9) 0.0243(4) Uani 1 d .
C12 C 0.98616(18) 0.7451(3) 0.95914(10) 0.0426(6) Uani 1 d .
H12A H 0.9709 0.7204 0.9154 0.064 Uiso 1 calc R
H12B H 1.0078 0.6499 0.9821 0.064 Uiso 1 calc R
H12C H 1.0522 0.8199 0.9648 0.064 Uiso 1 calc R
C13 C 0.37794(19) 0.7322(3) 0.64284(9) 0.0313(5) Uani 1 d .
H13A H 0.3073 0.6633 0.6357 0.038 Uiso 1 calc R
H13B H 0.4494 0.6730 0.6324 0.038 Uiso 1 calc R
C14 C 0.3612(2) 0.8744(3) 0.59943(10) 0.0383(5) Uani 1 d .
H14A H 0.4319 0.9437 0.6059 0.046 Uiso 1 calc R
H14B H 0.2894 0.9338 0.6092 0.046 Uiso 1 calc R
C15 C 0.3463(2) 0.8211(3) 0.53122(9) 0.0390(5) Uani 1 d .
H15A H 0.4208 0.7679 0.5214 0.047 Uiso 1 calc R
H15B H 0.2802 0.7445 0.5263 0.047 Uiso 1 calc R
C16 C 0.3194(3) 0.9547(4) 0.48440(12) 0.0624(8) Uani 1 d .
H16A H 0.3109 0.9120 0.4426 0.094 Uiso 1 calc R
H16B H 0.3855 1.0297 0.4879 0.094 Uiso 1 calc R
H16C H 0.2447 1.0068 0.4930 0.094 Uiso 1 calc R
C17 C 0.28031(17) 0.8019(3) 0.74087(9) 0.0304(5) Uani 1 d .
H17A H 0.2182 0.8477 0.7112 0.036 Uiso 1 calc R
H17B H 0.2967 0.8765 0.7751 0.036 Uiso 1 calc R
C18 C 0.23260(18) 0.6473(3) 0.76639(10) 0.0351(5) Uani 1 d .
H18A H 0.2224 0.5704 0.7326 0.042 Uiso 1 calc R
H18B H 0.2928 0.6056 0.7980 0.042 Uiso 1 calc R
C19 C 0.1115(2) 0.6680(3) 0.79499(12) 0.0478(6) Uani 1 d .
H19A H 0.1222 0.7425 0.8296 0.057 Uiso 1 calc R
H19B H 0.0518 0.7123 0.7637 0.057 Uiso 1 calc R
C20 C 0.0632(3) 0.5129(4) 0.81857(15) 0.0647(8) Uani 1 d .
H20A H -0.0132 0.5312 0.8362 0.097 Uiso 1 calc R
H20B H 0.1213 0.4696 0.8501 0.097 Uiso 1 calc R
H20C H 0.0510 0.4395 0.7843 0.097 Uiso 1 calc R

loop_
_atom_site_aniso_label
_atom_site_aniso_U_11
_atom_site_aniso_U_22
_atom_site_aniso_U_33
_atom_site_aniso_U_23
_atom_site_aniso_U_13
_atom_site_aniso_U_12
S1 0.0235(2) 0.0331(3) 0.0230(2) -0.0049(2) 0.00038(17) 0.0022(2)
O1 0.0395(8) 0.0616(12) 0.0239(8) -0.0056(7) 0.0007(6) -0.0023(7)
O2 0.0229(7) 0.0464(10) 0.0255(7) -0.0036(6) -0.0004(5) 0.0069(6)
N1 0.0291(8) 0.0318(11) 0.0269(9) -0.0064(7) -0.0006(7) 0.0019(7)
N2 0.0229(8) 0.0342(10) 0.0241(8) 0.0006(7) 0.0030(6) 0.0030(7)
N3 0.0349(11) 0.095(2) 0.0464(12) 0.0127(12) -0.0103(9) -0.0008(11)
C1 0.0310(10) 0.0230(11) 0.0269(10) -0.0017(8) 0.0015(8) -0.0021(8)
C2 0.0333(10) 0.0334(13) 0.0248(10) -0.0067(9) 0.0061(8) -0.0002(9)
C3 0.0283(10) 0.0304(12) 0.0320(11) -0.0031(9) 0.0076(8) 0.0010(9)
C4 0.0240(9) 0.0237(12) 0.0285(10) 0.0008(8) 0.0043(7) 0.0009(7)
C5 0.0213(9) 0.0270(12) 0.0300(10) 0.0015(8) 0.0040(7) 0.0023(7)
C6 0.0216(9) 0.0268(11) 0.0267(10) 0.0025(8) 0.0030(7) 0.0009(8)
C7 0.0226(9) 0.0305(12) 0.0308(10) 0.0041(9) 0.0018(7) -0.0009(8)
C8 0.0239(9) 0.0356(13) 0.0277(10) 0.0057(9) -0.0009(8) -0.0027(8)
C9 0.0282(10) 0.0337(12) 0.0251(10) 0.0053(9) 0.0002(8) -0.0046(9)
C10 0.0298(11) 0.0524(16) 0.0308(11) 0.0059(10) 0.0007(9) -0.0037(10)
C11 0.0251(10) 0.0238(11) 0.0240(9) 0.0028(8) 0.0023(8) -0.0001(8)
C12 0.0260(10) 0.0624(17) 0.0387(12) -0.0027(11) -0.0017(9) 0.0097(10)
C13 0.0353(11) 0.0331(13) 0.0248(10) -0.0078(9) -0.0016(8) 0.0007(9)
C14 0.0493(13) 0.0335(13) 0.0314(11) -0.0047(9) 0.0000(9) 0.0012(10)
C15 0.0481(13) 0.0403(14) 0.0283(11) -0.0037(10) 0.0017(9) 0.0056(11)
C16 0.090(2) 0.056(2) 0.0401(14) 0.0052(13) 0.0009(14) 0.0161(15)
C17 0.0270(10) 0.0335(13) 0.0302(10) -0.0047(9) -0.0010(8) 0.0038(9)
C18 0.0338(11) 0.0345(14) 0.0364(12) -0.0049(9) 0.0000(9) -0.0001(9)
C19 0.0459(13) 0.0452(16) 0.0543(15) -0.0081(12) 0.0155(11) -0.0039(11)
C20 0.0605(17) 0.0584(19) 0.079(2) -0.0128(16) 0.0275(15) -0.0168(14)

loop_
_atom_type_symbol
_atom_type_description
_atom_type_scat_dispersion_real
_atom_type_scat_dispersion_imag
_atom_type_scat_source
C C 0.0033 0.0016 'International Tables Vol C Tables 4.2.6.8 and 6.1.1.4'
H H 0.0000 0.0000 'International Tables Vol C Tables 4.2.6.8 and 6.1.1.4'
N N 0.0061 0.0033 'International Tables Vol C Tables 4.2.6.8 and 6.1.1.4'
O O 0.0106 0.0060 'International Tables Vol C Tables 4.2.6.8 and 6.1.1.4'
S S 0.1246 0.1234 'International Tables Vol C Tables 4.2.6.8 and 6.1.1.4'

loop_
_geom_angle_atom_site_label_1
_geom_angle_atom_site_label_2
_geom_angle_atom_site_label_3
_geom_angle
C1 S1 C4 91.42(9)
C1 N1 C13 121.87(16)
C1 N1 C17 120.90(16)
C13 N1 C17 116.70(15)
C11 N2 C9 126.76(16)
N1 C1 C2 127.39(18)
N1 C1 S1 120.63(15)
C2 C1 S1 111.97(14)
C3 C2 C1 111.61(17)
C2 C3 C4 116.59(18)
C5 C4 C3 121.40(17)
C5 C4 S1 130.19(15)
C3 C4 S1 108.40(14)
C4 C5 C6 136.76(17)
C5 C6 C7 120.71(17)
C5 C6 C11 121.22(16)
C7 C6 C11 118.06(17)
C8 C7 C6 120.52(17)
C8 C7 C12 119.08(17)
C6 C7 C12 120.37(17)
C7 C8 C10 121.85(18)
C7 C8 C9 122.46(17)
C10 C8 C9 115.69(18)
O1 C9 N2 120.77(18)
O1 C9 C8 124.96(18)
N2 C9 C8 114.27(17)
N3 C10 C8 179.4(3)
O2 C11 N2 118.42(16)
O2 C11 C6 123.72(17)
N2 C11 C6 117.86(16)
N1 C13 C14 113.33(17)
C13 C14 C15 110.54(19)
C16 C15 C14 114.3(2)
N1 C17 C18 111.16(17)
C19 C18 C17 112.62(18)
C20 C19 C18 112.2(2)

loop_
_geom_bond_atom_site_label_1
_geom_bond_atom_site_label_2
_geom_bond_distance
S1 C1 1.744(2)
S1 C4 1.7687(19)
O1 C9 1.229(2)
O2 C11 1.243(2)
N1 C1 1.334(3)
N1 C13 1.469(2)
N1 C17 1.470(2)
N2 C11 1.377(2)
N2 C9 1.380(2)
N3 C10 1.150(3)
C1 C2 1.417(3)
C2 C3 1.356(3)
C3 C4 1.420(3)
C4 C5 1.375(3)
C5 C6 1.417(3)
C6 C7 1.427(3)
C6 C11 1.442(3)
C7 C8 1.380(3)
C7 C12 1.511(3)
C8 C10 1.428(3)
C8 C9 1.447(3)
C13 C14 1.517(3)
C14 C15 1.521(3)
C15 C16 1.519(3)
C17 C18 1.522(3)
C18 C19 1.517(3)
C19 C20 1.513(4)

loop_
_cod_related_entry_id
_cod_related_entry_database
_cod_related_entry_code
1 ChemSpider 30660541
